data_7233591
loop_
_publ_author_name
'Paul Savel'
'Huriye Akdas-Kilig'
'Jean-Pierre Malval'
'Arnaud Spangenberg'
'Thierry Roisnel'
'Jean-Luc Fillaut'

_publ_section_title
;
 Metal-induced dimensionality tuning in a series of bipyrimidine-based
 ligands: a tool to enhance two-photon absorption
;
_journal_name_full 'Journal of Materials Chemistry C'
_journal_page_first 295
_journal_page_last 305
_journal_paper_doi 10.1039/C3TC31370K
_journal_volume 2
_journal_year 2014
_chemical_compound_source 'synthesis as described'
_chemical_formula_moiety 'C60 H68 Cl2 N4 Zn'
_chemical_formula_sum 'C60 H68 Cl2 N4 Zn'
_chemical_formula_weight 981.45
_space_group_IT_number 15
_space_group_name_Hall '-C 2yc'
_space_group_name_H-M_alt 'C 1 2/c 1'
_symmetry_cell_setting monoclinic
_symmetry_Int_Tables_number 15
_symmetry_space_group_name_Hall '-C 2yc'
_symmetry_space_group_name_H-M 'C 1 2/c 1'
_atom_sites_solution_hydrogens geom
_atom_sites_solution_primary direct
_atom_sites_solution_secondary difmap
_cell_angle_alpha 90
_cell_angle_beta 101.558(6)
_cell_angle_gamma 90
_cell_formula_units_Z 8
_cell_length_a 27.239(3)
_cell_length_b 26.022(3)
_cell_length_c 15.3824(15)
_cell_measurement_reflns_used 5083
_cell_measurement_temperature 100(2)
_cell_measurement_theta_max 19.54
_cell_measurement_theta_min 2.4
_cell_measurement_wavelength 0.71073
_cell_volume 10682(2)
_computing_cell_refinement 'Bruker SMART, 2006'
_computing_data_collection 'Bruker SMART, 2006'
_computing_data_reduction 'Bruker SAINT, 2006'
_computing_molecular_graphics 'Ortep-3 for Windows (Farrugia, 1997)'
_computing_publication_material
;
WinGX publication routines (Farrugia, 1999),
CRYSCAL (T. Roisnel, local program)
;
_computing_structure_refinement 'SHELXL-97 (Sheldrick, 1997)'
_computing_structure_solution 'SIR97 (Altomare et al., 1999)'
_diffrn_ambient_temperature 100(2)
_diffrn_detector 'CCD plate'
_diffrn_measured_fraction_theta_full 0.994
_diffrn_measured_fraction_theta_max 0.994
_diffrn_measurement_device_type 'APEXII, Bruker-AXS'
_diffrn_measurement_method 'CCD rotation images, thin slices'
_diffrn_radiation_monochromator graphite
_diffrn_radiation_probe x-ray
_diffrn_radiation_type MoK\a
_diffrn_radiation_wavelength 0.71073
_diffrn_reflns_av_R_equivalents 0.0723
_diffrn_reflns_av_unetI/netI 0.1063
_diffrn_reflns_limit_h_max 35
_diffrn_reflns_limit_h_min -34
_diffrn_reflns_limit_k_max 33
_diffrn_reflns_limit_k_min -33
_diffrn_reflns_limit_l_max 17
_diffrn_reflns_limit_l_min -19
_diffrn_reflns_number 52855
_diffrn_reflns_theta_full 27.45
_diffrn_reflns_theta_max 27.45
_diffrn_reflns_theta_min 3.41
_exptl_absorpt_coefficient_mu 0.601
_exptl_absorpt_correction_T_max 0.947
_exptl_absorpt_correction_T_min 0.725
_exptl_absorpt_correction_type multi-scan
_exptl_absorpt_process_details
;
[Sheldrick, G.M. (2002). SADABS Bruker AXS Inc., Madison, Wisconsin, USA]
;
_exptl_crystal_colour 'dark red'
_exptl_crystal_density_diffrn 1.221
_exptl_crystal_density_method 'not measured'
_exptl_crystal_description prism
_exptl_crystal_F_000 4160
_exptl_crystal_size_max 0.4
_exptl_crystal_size_mid 0.12
_exptl_crystal_size_min 0.09
_platon_squeeze_details
;
;
_refine_diff_density_max 1.317
_refine_diff_density_min -0.844
_refine_diff_density_rms 0.098
_refine_ls_extinction_method none
_refine_ls_goodness_of_fit_ref 1.005
_refine_ls_hydrogen_treatment constr
_refine_ls_matrix_type full
_refine_ls_number_parameters 451
_refine_ls_number_reflns 12142
_refine_ls_number_restraints 0
_refine_ls_restrained_S_all 1.005
_refine_ls_R_factor_all 0.2031
_refine_ls_R_factor_gt 0.1049
_refine_ls_shift/su_max 0.017
_refine_ls_shift/su_mean 0.001
_refine_ls_structure_factor_coef Fsqd
_refine_ls_weighting_details 'calc w=1/[\s^2^(Fo^2^)+(0.1966P)^2^+0.0000P] where P=(Fo^2^+2Fc^2^)/3'
_refine_ls_weighting_scheme calc
_refine_ls_wR_factor_gt 0.3045
_refine_ls_wR_factor_ref 0.354
_reflns_number_gt 4847
_reflns_number_total 12142
_reflns_threshold_expression >2sigma(I)
_cod_data_source_file J-Mater-Chem-C-2014-2-295.cif
_cod_data_source_block 1
_cod_original_sg_symbol_H-M 'C 2/c'
_cod_database_code 7233591

loop_
_symmetry_equiv_pos_as_xyz
'x, y, z'
'-x, y, -z+1/2'
'x+1/2, y+1/2, z'
'-x+1/2, y+1/2, -z+1/2'
'-x, -y, -z'
'x, -y, z-1/2'
'-x+1/2, -y+1/2, -z'
'x+1/2, -y+1/2, z-1/2'

loop_
_atom_site_label
_atom_site_type_symbol
_atom_site_fract_x
_atom_site_fract_y
_atom_site_fract_z
_atom_site_U_iso_or_equiv
_atom_site_adp_type
_atom_site_occupancy
_atom_site_symmetry_multiplicity
_atom_site_calc_flag
_atom_site_refinement_flags
_atom_site_disorder_assembly
_atom_site_disorder_group
Zn1 Zn 0.36785(3) 0.16639(3) 0.62880(5) 0.0584(3) Uani 1 1 d . . .
Cl1 Cl 0.33610(7) 0.13127(7) 0.49735(12) 0.0770(6) Uani 1 1 d . . .
Cl2 Cl 0.35637(6) 0.12584(6) 0.75022(11) 0.0641(5) Uani 1 1 d . . .
C1 C 0.4384(3) 0.1951(3) 0.6374(4) 0.0657(9) Uani 1 1 d . . .
C2 C 0.4432(3) 0.2465(3) 0.6378(4) 0.0657(9) Uani 1 1 d . D .
C3 C 0.4829(3) 0.2744(3) 0.6377(4) 0.0657(9) Uani 1 1 d . . .
H3 H 0.4815 0.3108 0.6356 0.079 Uiso 1 1 calc R A 1
C4 C 0.4822(3) 0.1682(3) 0.6402(4) 0.0657(9) Uani 1 1 d . D .
C5 C 0.5268(3) 0.1960(3) 0.6437(4) 0.0657(9) Uani 1 1 d . . .
H5 H 0.5579 0.1787 0.6481 0.079 Uiso 1 1 calc R B 1
C6 C 0.4769(3) 0.1120(3) 0.6364(4) 0.075(2) Uani 1 1 d . . .
H6 H 0.4455 0.0974 0.6404 0.09 Uiso 1 1 calc R D .
C7 C 0.5144(3) 0.0802(4) 0.6276(4) 0.076(2) Uani 1 1 d . D .
H7 H 0.5455 0.0958 0.6238 0.091 Uiso 1 1 calc R . .
C8 C 0.5123(3) 0.0246(4) 0.6233(4) 0.087(3) Uani 1 1 d . . .
C9 C 0.4697(3) -0.0043(4) 0.6350(5) 0.084(2) Uani 1 1 d . D .
H9 H 0.4416 0.0137 0.6474 0.1 Uiso 1 1 calc R . .
C10 C 0.4673(3) -0.0575(4) 0.6291(5) 0.089(3) Uani 1 1 d . . .
H10 H 0.438 -0.0751 0.6376 0.107 Uiso 1 1 calc R D .
C11 C 0.5094(4) -0.0860(4) 0.6101(5) 0.093(3) Uani 1 1 d . C .
C12 C 0.5515(4) -0.0601(4) 0.5983(5) 0.096(3) Uani 1 1 d . . .
H12 H 0.5795 -0.0785 0.5863 0.115 Uiso 1 1 calc R D .
C13 C 0.5526(3) -0.0059(5) 0.6040(4) 0.101(3) Uani 1 1 d . D .
H13 H 0.5818 0.0114 0.5946 0.122 Uiso 1 1 calc R . .
N14 N 0.5077(3) -0.1387(4) 0.6027(5) 0.111(3) Uani 1 1 d . . .
C15 C 0.4702(4) -0.1672(4) 0.6325(6) 0.107(3) Uani 1 1 d . C .
H15A H 0.4605 -0.1489 0.683 0.128 Uiso 1 1 calc R . .
H15B H 0.4838 -0.2011 0.654 0.128 Uiso 1 1 calc R . .
C16 C 0.4228(4) -0.1750(3) 0.5579(7) 0.119(4) Uani 1 1 d . . .
H16A H 0.3974 -0.1939 0.5817 0.178 Uiso 1 1 calc R C .
H16B H 0.432 -0.1946 0.509 0.178 Uiso 1 1 calc R . .
H16C H 0.4094 -0.1414 0.5359 0.178 Uiso 1 1 calc R . .
C17A C 0.5562(15) -0.1586(14) 0.594(3) 0.094(6) Uani 0.5 1 d P C 1
H17A H 0.5686 -0.1368 0.5504 0.113 Uiso 0.5 1 calc PR C 1
H17B H 0.5508 -0.1934 0.5681 0.113 Uiso 0.5 1 calc PR C 1
C18A C 0.5991(11) -0.1625(10) 0.6785(18) 0.094(6) Uani 0.5 1 d P C 1
H18A H 0.6294 -0.1762 0.6616 0.141 Uiso 0.5 1 calc PR C 1
H18B H 0.5887 -0.1856 0.7218 0.141 Uiso 0.5 1 calc PR C 1
H18C H 0.6062 -0.1284 0.7048 0.141 Uiso 0.5 1 calc PR C 1
C17B C 0.5437(16) -0.1755(13) 0.585(3) 0.094(6) Uani 0.5 1 d P C 2
H17C H 0.562 -0.1619 0.5407 0.113 Uiso 0.5 1 calc PR C 2
H17D H 0.5269 -0.2079 0.5624 0.113 Uiso 0.5 1 calc PR C 2
C18B C 0.5807(10) -0.1851(10) 0.6756(16) 0.094(6) Uani 0.5 1 d P C 2
H18D H 0.6059 -0.2105 0.6672 0.141 Uiso 0.5 1 calc PR C 2
H18E H 0.5621 -0.198 0.7193 0.141 Uiso 0.5 1 calc PR C 2
H18F H 0.5974 -0.1528 0.697 0.141 Uiso 0.5 1 calc PR C 2
C21A C 0.5244(3) 0.2491(3) 0.6406(4) 0.0793(11) Uani 0.5 1 d P D 1
C22A C 0.5625(6) 0.2945(8) 0.6369(10) 0.0793(11) Uani 0.5 1 d P D 1
H22A H 0.5513 0.3291 0.63 0.095 Uiso 0.5 1 calc PR D 1
C23A C 0.6117(6) 0.2827(8) 0.6437(9) 0.0793(11) Uani 0.5 1 d P D 1
H23A H 0.6218 0.2479 0.6538 0.095 Uiso 0.5 1 calc PR D 1
C24A C 0.6482(8) 0.3196(7) 0.6365(11) 0.0793(11) Uani 0.5 1 d P D 1
C25A C 0.6380(7) 0.3707(7) 0.6071(11) 0.0793(11) Uani 0.5 1 d P D 1
H25A H 0.6038 0.3808 0.5916 0.095 Uiso 0.5 1 calc PR D 1
C26A C 0.6756(8) 0.4092(8) 0.5987(10) 0.0793(11) Uani 0.5 1 d P D 1
H26A H 0.6662 0.4423 0.5746 0.095 Uiso 0.5 1 calc PR D 1
C27A C 0.7244(12) 0.3962(13) 0.6264(12) 0.0793(11) Uani 0.5 1 d P D 1
C28A C 0.7297(3) 0.3443(3) 0.6637(4) 0.0793(11) Uani 0.5 1 d P D 1
H28A H 0.7633 0.3345 0.6872 0.095 Uiso 0.5 1 calc PR D 1
C29A C 0.6981(6) 0.3107(8) 0.6701(10) 0.0793(11) Uani 0.5 1 d P D 1
H29A H 0.7086 0.2789 0.6982 0.095 Uiso 0.5 1 calc PR D 1
C21B C 0.5244(3) 0.2491(3) 0.6406(4) 0.0793(11) Uani 0.5 1 d P D 2
C22B C 0.5793(7) 0.2659(7) 0.6449(9) 0.0793(11) Uani 0.5 1 d P D 2
H22B H 0.6064 0.2422 0.6537 0.095 Uiso 0.5 1 calc PR D 2
C23B C 0.5851(8) 0.3131(8) 0.6359(9) 0.0793(11) Uani 0.5 1 d P D 2
H23B H 0.5553 0.3332 0.6259 0.095 Uiso 0.5 1 calc PR D 2
C24B C 0.6324(7) 0.3419(8) 0.6387(11) 0.0793(11) Uani 0.5 1 d P D 2
C25B C 0.6306(7) 0.3931(7) 0.6178(10) 0.0793(11) Uani 0.5 1 d P D 2
H25B H 0.5989 0.4091 0.5992 0.095 Uiso 0.5 1 calc PR D 2
C26B C 0.6715(8) 0.4207(9) 0.6227(10) 0.0793(11) Uani 0.5 1 d P D 2
H26B H 0.669 0.4569 0.6137 0.095 Uiso 0.5 1 calc PR D 2
C27B C 0.7227(12) 0.3951(14) 0.6427(12) 0.0793(11) Uani 0.5 1 d P D 2
C28B C 0.7297(3) 0.3443(3) 0.6637(4) 0.0793(11) Uani 0.5 1 d P D 2
H28B H 0.7611 0.3275 0.6805 0.095 Uiso 0.5 1 calc PR D 2
C29B C 0.6779(7) 0.3188(8) 0.6555(11) 0.0793(11) Uani 0.5 1 d P D 2
H29B H 0.6778 0.2826 0.6632 0.095 Uiso 0.5 1 calc PR D 2
N30 N 0.7637(2) 0.4276(4) 0.6277(6) 0.118(3) Uani 1 1 d . . .
C31A C 0.8158(3) 0.4137(4) 0.6620(9) 0.133(4) Uani 0.5 1 d P D 1
H31A H 0.8313 0.4019 0.6125 0.16 Uiso 0.5 1 calc PR D 1
H31B H 0.8173 0.3851 0.7048 0.16 Uiso 0.5 1 calc PR D 1
C32A C 0.8453(7) 0.4601(13) 0.7082(19) 0.192(12) Uani 0.5 1 d P D 1
H32A H 0.8799 0.4497 0.7327 0.288 Uiso 0.5 1 calc PR D 1
H32B H 0.8294 0.4723 0.7562 0.288 Uiso 0.5 1 calc PR D 1
H32C H 0.8452 0.4878 0.665 0.288 Uiso 0.5 1 calc PR D 1
C31B C 0.8158(3) 0.4137(4) 0.6620(9) 0.133(4) Uani 0.5 1 d P D 2
H31C H 0.8223 0.3778 0.646 0.16 Uiso 0.5 1 calc PR D 2
H31D H 0.8387 0.4368 0.6378 0.16 Uiso 0.5 1 calc PR D 2
C32B C 0.8228(7) 0.4194(14) 0.758(2) 0.192(12) Uani 0.5 1 d P D 2
H32D H 0.8573 0.4101 0.7856 0.288 Uiso 0.5 1 calc PR D 2
H32E H 0.7994 0.3968 0.7804 0.288 Uiso 0.5 1 calc PR D 2
H32F H 0.8164 0.4551 0.7724 0.288 Uiso 0.5 1 calc PR D 2
C33A C 0.7554(5) 0.4742(5) 0.5842(15) 0.214(8) Uani 0.5 1 d P D 1
H33A H 0.7304 0.4645 0.5306 0.257 Uiso 0.5 1 calc PR D 1
H33B H 0.787 0.4788 0.5628 0.257 Uiso 0.5 1 calc PR D 1
C34A C 0.7411(11) 0.5280(8) 0.598(3) 0.214(8) Uani 0.5 1 d P D 1
H34A H 0.7412 0.5478 0.5433 0.321 Uiso 0.5 1 calc PR D 1
H34B H 0.7652 0.5431 0.6468 0.321 Uiso 0.5 1 calc PR D 1
H34C H 0.7075 0.5289 0.6113 0.321 Uiso 0.5 1 calc PR D 1
C33B C 0.7554(5) 0.4742(5) 0.5842(15) 0.214(8) Uani 0.5 1 d P D 2
H33C H 0.786 0.4858 0.5646 0.257 Uiso 0.5 1 calc PR D 2
H33D H 0.7279 0.4711 0.5315 0.257 Uiso 0.5 1 calc PR D 2
C34B C 0.7439(12) 0.5047(11) 0.638(3) 0.214(8) Uani 0.5 1 d P D 2
H34D H 0.7372 0.5384 0.6096 0.321 Uiso 0.5 1 calc PR D 2
H34E H 0.7716 0.5076 0.6892 0.321 Uiso 0.5 1 calc PR D 2
H34F H 0.7139 0.4924 0.6573 0.321 Uiso 0.5 1 calc PR D 2
C51 C 0.3530(3) 0.2442(3) 0.6310(4) 0.0690(7) Uani 1 1 d . D .
C52 C 0.3940(3) 0.2748(3) 0.6359(4) 0.0690(7) Uani 1 1 d . . .
C53 C 0.3934(3) 0.3250(3) 0.6361(4) 0.0690(7) Uani 1 1 d . D .
H53 H 0.4237 0.3439 0.6404 0.083 Uiso 1 1 calc R . .
C54 C 0.3085(3) 0.2672(3) 0.6229(4) 0.0690(7) Uani 1 1 d . . .
C55 C 0.3050(3) 0.3209(3) 0.6198(4) 0.0690(7) Uani 1 1 d . D .
H55 H 0.2737 0.338 0.6111 0.083 Uiso 1 1 calc R . .
C56 C 0.2647(3) 0.2308(3) 0.6211(4) 0.0690(7) Uani 1 1 d . D .
H56 H 0.2728 0.1958 0.6342 0.083 Uiso 1 1 calc R . .
C57 C 0.2210(3) 0.2414(3) 0.6050(4) 0.0690(7) Uani 1 1 d . . .
H57 H 0.2125 0.2763 0.5922 0.083 Uiso 1 1 calc R D .
C58 C 0.1786(3) 0.2042(4) 0.6033(5) 0.0909(11) Uani 1 1 d . D .
C59 C 0.1339(3) 0.2199(4) 0.5765(5) 0.0909(11) Uani 1 1 d . . .
H59 H 0.1281 0.2546 0.558 0.109 Uiso 1 1 calc R D .
C60 C 0.0945(4) 0.1878(4) 0.5740(5) 0.0909(11) Uani 1 1 d . D .
H60 H 0.0618 0.2018 0.5556 0.109 Uiso 1 1 calc R . .
C61 C 0.0983(3) 0.1342(4) 0.5970(5) 0.0909(11) Uani 1 1 d . . .
C62 C 0.1464(3) 0.1153(4) 0.6283(5) 0.0909(11) Uani 1 1 d . D .
H62 H 0.1521 0.0807 0.6476 0.109 Uiso 1 1 calc R . .
C63 C 0.1884(3) 0.1522(4) 0.6299(5) 0.0909(11) Uani 1 1 d . . .
H63 H 0.222 0.1409 0.6489 0.109 Uiso 1 1 calc R D .
N64 N 0.0564(2) 0.1044(3) 0.5908(4) 0.0837(19) Uani 1 1 d . D .
C65 C 0.0599(3) 0.0518(4) 0.6120(6) 0.107(3) Uani 1 1 d . . .
H65A H 0.0274 0.0399 0.6241 0.129 Uiso 1 1 calc R D .
H65B H 0.0856 0.0469 0.6668 0.129 Uiso 1 1 calc R . .
C66 C 0.0738(4) 0.0188(4) 0.5371(9) 0.135(4) Uani 1 1 d . D .
H66A H 0.076 -0.0173 0.5551 0.202 Uiso 1 1 calc R . .
H66B H 0.1062 0.0301 0.5255 0.202 Uiso 1 1 calc R . .
H66C H 0.048 0.0228 0.4831 0.202 Uiso 1 1 calc R . .
C67 C 0.0077(3) 0.1229(4) 0.5464(7) 0.116(4) Uani 1 1 d . . .
H67A H -0.013 0.0933 0.5206 0.139 Uiso 1 1 calc R D .
H67B H 0.012 0.1458 0.497 0.139 Uiso 1 1 calc R . .
C68 C -0.0194(4) 0.1517(5) 0.6075(9) 0.148(5) Uani 1 1 d . D .
H68A H -0.0521 0.163 0.5744 0.222 Uiso 1 1 calc R . .
H68B H 0.0004 0.1817 0.6318 0.222 Uiso 1 1 calc R . .
H68C H -0.0241 0.1291 0.6562 0.222 Uiso 1 1 calc R . .
C71 C 0.3514(3) 0.3486(3) 0.6303(4) 0.0690(7) Uani 1 1 d . . .
C72 C 0.3514(4) 0.4060(3) 0.6339(5) 0.094(3) Uani 1 1 d . D .
H72 H 0.3813 0.4227 0.6263 0.112 Uiso 1 1 calc R . .
C73 C 0.3155(5) 0.4350(3) 0.6459(6) 0.105(3) Uani 1 1 d . . .
H73 H 0.287 0.4173 0.6573 0.125 Uiso 1 1 calc R D .
C74 C 0.3112(4) 0.4923(3) 0.6450(6) 0.0932(11) Uani 1 1 d . D .
C75 C 0.2682(4) 0.5153(3) 0.6562(6) 0.0932(11) Uani 1 1 d . . .
H75 H 0.2409 0.495 0.6665 0.112 Uiso 1 1 calc R D .
C76 C 0.2639(4) 0.5678(3) 0.6528(6) 0.0932(11) Uani 1 1 d . D .
H76 H 0.2337 0.583 0.6621 0.112 Uiso 1 1 calc R . .
C77 C 0.3023(4) 0.6001(3) 0.6360(6) 0.0932(11) Uani 1 1 d . . .
C78 C 0.3488(4) 0.5760(3) 0.6319(5) 0.0932(11) Uani 1 1 d . D .
H78 H 0.3767 0.5966 0.6259 0.112 Uiso 1 1 calc R . .
C79 C 0.3540(4) 0.5226(3) 0.6367(5) 0.0932(11) Uani 1 1 d . . .
H79 H 0.3851 0.5067 0.6344 0.112 Uiso 1 1 calc R D .
N80 N 0.2978(3) 0.6524(2) 0.6282(4) 0.0810(18) Uani 1 1 d . D .
C81 C 0.2510(4) 0.6786(3) 0.6376(6) 0.097(3) Uani 1 1 d . . .
H81A H 0.2588 0.7146 0.6567 0.116 Uiso 1 1 calc R D .
H81B H 0.237 0.6613 0.6845 0.116 Uiso 1 1 calc R . .
C82 C 0.2116(4) 0.6789(4) 0.5521(6) 0.111(3) Uani 1 1 d . D .
H82A H 0.1814 0.6965 0.5622 0.167 Uiso 1 1 calc R . .
H82B H 0.2031 0.6435 0.5333 0.167 Uiso 1 1 calc R . .
H82C H 0.2248 0.6969 0.5057 0.167 Uiso 1 1 calc R . .
C83 C 0.3353(3) 0.6856(3) 0.6012(5) 0.079(2) Uani 1 1 d . . .
H83A H 0.3186 0.7154 0.5678 0.095 Uiso 1 1 calc R D .
H83B H 0.3533 0.6664 0.5618 0.095 Uiso 1 1 calc R . .
C84 C 0.3715(4) 0.7039(3) 0.6804(6) 0.109(3) Uani 1 1 d . D .
H84A H 0.3967 0.7258 0.6614 0.164 Uiso 1 1 calc R . .
H84B H 0.388 0.6743 0.7133 0.164 Uiso 1 1 calc R . .
H84C H 0.3537 0.7237 0.7186 0.164 Uiso 1 1 calc R . .

loop_
_atom_site_aniso_label
_atom_site_aniso_U_11
_atom_site_aniso_U_22
_atom_site_aniso_U_33
_atom_site_aniso_U_23
_atom_site_aniso_U_13
_atom_site_aniso_U_12
Zn1 0.0646(5) 0.0572(5) 0.0535(5) -0.0010(3) 0.0118(4) -0.0121(4)
Cl1 0.0734(11) 0.0847(13) 0.0681(11) -0.0248(9) 0.0026(9) 0.0079(10)
Cl2 0.0468(8) 0.0672(10) 0.0781(11) 0.0274(8) 0.0120(8) -0.0018(7)
C1 0.0700(18) 0.091(2) 0.0350(14) 0.0093(15) 0.0081(14) -0.0261(18)
C2 0.0700(18) 0.091(2) 0.0350(14) 0.0093(15) 0.0081(14) -0.0261(18)
C3 0.0700(18) 0.091(2) 0.0350(14) 0.0093(15) 0.0081(14) -0.0261(18)
C4 0.0700(18) 0.091(2) 0.0350(14) 0.0093(15) 0.0081(14) -0.0261(18)
C5 0.0700(18) 0.091(2) 0.0350(14) 0.0093(15) 0.0081(14) -0.0261(18)
C6 0.063(4) 0.114(6) 0.048(4) 0.023(4) 0.012(3) 0.011(4)
C7 0.067(5) 0.116(7) 0.044(4) 0.026(4) 0.010(3) 0.013(5)
C8 0.067(5) 0.155(9) 0.042(4) 0.036(5) 0.016(3) 0.029(5)
C9 0.074(5) 0.127(8) 0.058(4) 0.031(5) 0.031(4) 0.040(5)
C10 0.087(5) 0.129(8) 0.057(4) 0.041(5) 0.030(4) 0.030(6)
C11 0.096(6) 0.132(8) 0.060(5) 0.032(5) 0.039(4) 0.054(6)
C12 0.091(6) 0.137(9) 0.065(5) 0.035(5) 0.029(5) 0.055(6)
C13 0.065(5) 0.200(11) 0.039(4) 0.036(5) 0.010(4) 0.037(6)
N14 0.114(6) 0.140(7) 0.099(5) 0.054(5) 0.065(5) 0.054(6)
C15 0.113(7) 0.131(8) 0.084(6) 0.041(6) 0.038(6) 0.048(6)
C16 0.165(10) 0.088(7) 0.121(8) 0.024(6) 0.070(8) 0.030(7)
C17A 0.105(16) 0.109(17) 0.070(5) 0.022(10) 0.023(9) 0.018(10)
C18A 0.105(16) 0.109(17) 0.070(5) 0.022(10) 0.023(9) 0.018(10)
C17B 0.105(16) 0.109(17) 0.070(5) 0.022(10) 0.023(9) 0.018(10)
C18B 0.105(16) 0.109(17) 0.070(5) 0.022(10) 0.023(9) 0.018(10)
C21A 0.081(2) 0.108(3) 0.0459(17) 0.0030(19) 0.0054(18) -0.033(2)
C22A 0.081(2) 0.108(3) 0.0459(17) 0.0030(19) 0.0054(18) -0.033(2)
C23A 0.081(2) 0.108(3) 0.0459(17) 0.0030(19) 0.0054(18) -0.033(2)
C24A 0.081(2) 0.108(3) 0.0459(17) 0.0030(19) 0.0054(18) -0.033(2)
C25A 0.081(2) 0.108(3) 0.0459(17) 0.0030(19) 0.0054(18) -0.033(2)
C26A 0.081(2) 0.108(3) 0.0459(17) 0.0030(19) 0.0054(18) -0.033(2)
C27A 0.081(2) 0.108(3) 0.0459(17) 0.0030(19) 0.0054(18) -0.033(2)
C28A 0.081(2) 0.108(3) 0.0459(17) 0.0030(19) 0.0054(18) -0.033(2)
C29A 0.081(2) 0.108(3) 0.0459(17) 0.0030(19) 0.0054(18) -0.033(2)
C21B 0.081(2) 0.108(3) 0.0459(17) 0.0030(19) 0.0054(18) -0.033(2)
C22B 0.081(2) 0.108(3) 0.0459(17) 0.0030(19) 0.0054(18) -0.033(2)
C23B 0.081(2) 0.108(3) 0.0459(17) 0.0030(19) 0.0054(18) -0.033(2)
C24B 0.081(2) 0.108(3) 0.0459(17) 0.0030(19) 0.0054(18) -0.033(2)
C25B 0.081(2) 0.108(3) 0.0459(17) 0.0030(19) 0.0054(18) -0.033(2)
C26B 0.081(2) 0.108(3) 0.0459(17) 0.0030(19) 0.0054(18) -0.033(2)
C27B 0.081(2) 0.108(3) 0.0459(17) 0.0030(19) 0.0054(18) -0.033(2)
C28B 0.081(2) 0.108(3) 0.0459(17) 0.0030(19) 0.0054(18) -0.033(2)
C29B 0.081(2) 0.108(3) 0.0459(17) 0.0030(19) 0.0054(18) -0.033(2)
N30 0.053(4) 0.149(8) 0.144(7) 0.021(6) 0.000(4) -0.032(5)
C31A 0.080(6) 0.136(9) 0.164(11) -0.014(8) -0.024(7) 0.015(6)
C32A 0.051(9) 0.34(4) 0.18(2) -0.09(2) 0.011(10) -0.030(12)
C31B 0.080(6) 0.136(9) 0.164(11) -0.014(8) -0.024(7) 0.015(6)
C32B 0.051(9) 0.34(4) 0.18(2) -0.09(2) 0.011(10) -0.030(12)
C33A 0.128(8) 0.063(7) 0.42(2) 0.009(11) -0.018(11) -0.026(7)
C34A 0.128(8) 0.063(7) 0.42(2) 0.009(11) -0.018(11) -0.026(7)
C33B 0.128(8) 0.063(7) 0.42(2) 0.009(11) -0.018(11) -0.026(7)
C34B 0.128(8) 0.063(7) 0.42(2) 0.009(11) -0.018(11) -0.026(7)
C51 0.0939(17) 0.0726(17) 0.0417(12) -0.0073(12) 0.0166(14) -0.0215(15)
C52 0.0939(17) 0.0726(17) 0.0417(12) -0.0073(12) 0.0166(14) -0.0215(15)
C53 0.0939(17) 0.0726(17) 0.0417(12) -0.0073(12) 0.0166(14) -0.0215(15)
C54 0.0939(17) 0.0726(17) 0.0417(12) -0.0073(12) 0.0166(14) -0.0215(15)
C55 0.0939(17) 0.0726(17) 0.0417(12) -0.0073(12) 0.0166(14) -0.0215(15)
C56 0.0939(17) 0.0726(17) 0.0417(12) -0.0073(12) 0.0166(14) -0.0215(15)
C57 0.0939(17) 0.0726(17) 0.0417(12) -0.0073(12) 0.0166(14) -0.0215(15)
C58 0.099(2) 0.115(3) 0.0551(18) -0.0144(19) 0.0062(18) -0.018(2)
C59 0.099(2) 0.115(3) 0.0551(18) -0.0144(19) 0.0062(18) -0.018(2)
C60 0.099(2) 0.115(3) 0.0551(18) -0.0144(19) 0.0062(18) -0.018(2)
C61 0.099(2) 0.115(3) 0.0551(18) -0.0144(19) 0.0062(18) -0.018(2)
C62 0.099(2) 0.115(3) 0.0551(18) -0.0144(19) 0.0062(18) -0.018(2)
C63 0.099(2) 0.115(3) 0.0551(18) -0.0144(19) 0.0062(18) -0.018(2)
N64 0.069(4) 0.081(5) 0.090(5) 0.010(4) -0.010(3) -0.010(4)
C65 0.060(5) 0.151(10) 0.102(7) 0.008(7) -0.007(5) -0.011(6)
C66 0.114(8) 0.096(8) 0.182(12) 0.010(8) -0.001(8) -0.016(6)
C67 0.071(5) 0.111(7) 0.144(9) -0.027(6) -0.028(6) 0.002(5)
C68 0.090(7) 0.175(12) 0.175(12) -0.031(10) 0.015(8) 0.014(8)
C71 0.0939(17) 0.0726(17) 0.0417(12) -0.0073(12) 0.0166(14) -0.0215(15)
C72 0.159(9) 0.069(5) 0.056(4) 0.007(4) 0.031(5) -0.031(6)
C73 0.175(10) 0.058(5) 0.096(6) -0.002(4) 0.066(7) -0.010(6)
C74 0.119(3) 0.071(2) 0.100(2) -0.012(2) 0.047(2) -0.017(2)
C75 0.119(3) 0.071(2) 0.100(2) -0.012(2) 0.047(2) -0.017(2)
C76 0.119(3) 0.071(2) 0.100(2) -0.012(2) 0.047(2) -0.017(2)
C77 0.119(3) 0.071(2) 0.100(2) -0.012(2) 0.047(2) -0.017(2)
C78 0.119(3) 0.071(2) 0.100(2) -0.012(2) 0.047(2) -0.017(2)
C79 0.119(3) 0.071(2) 0.100(2) -0.012(2) 0.047(2) -0.017(2)
N80 0.085(4) 0.071(4) 0.093(5) -0.014(3) 0.032(4) -0.012(4)
C81 0.108(7) 0.097(6) 0.087(6) -0.010(5) 0.026(6) -0.001(5)
C82 0.111(7) 0.119(8) 0.103(7) -0.015(6) 0.020(6) -0.004(6)
C83 0.113(6) 0.055(4) 0.073(5) 0.003(4) 0.027(5) -0.009(4)
C84 0.157(9) 0.098(7) 0.079(6) -0.011(5) 0.037(6) -0.059(6)

loop_
_atom_type_symbol
_atom_type_description
_atom_type_scat_dispersion_real
_atom_type_scat_dispersion_imag
_atom_type_scat_source
C C 0.0033 0.0016 'International Tables Vol C Tables 4.2.6.8 and 6.1.1.4'
H H 0 0 'International Tables Vol C Tables 4.2.6.8 and 6.1.1.4'
N N 0.0061 0.0033 'International Tables Vol C Tables 4.2.6.8 and 6.1.1.4'
Cl Cl 0.1484 0.1585 'International Tables Vol C Tables 4.2.6.8 and 6.1.1.4'
Zn Zn 0.2839 1.4301 'International Tables Vol C Tables 4.2.6.8 and 6.1.1.4'

loop_
_geom_angle_atom_site_label_1
_geom_angle_atom_site_label_2
_geom_angle_atom_site_label_3
_geom_angle
_geom_angle_site_symmetry_1
_geom_angle_site_symmetry_3
C1 Zn1 C51 79.9(3) . .
C1 Zn1 Cl2 114.11(17) . .
C51 Zn1 Cl2 113.01(18) . .
C1 Zn1 Cl1 113.43(19) . .
C51 Zn1 Cl1 112.02(18) . .
Cl2 Zn1 Cl1 118.26(8) . .
C2 C1 C4 115.0(7) . .
C2 C1 Zn1 117.0(6) . .
C4 C1 Zn1 127.9(6) . .
C3 C2 C1 129.5(8) . .
C3 C2 C52 117.2(7) . .
C1 C2 C52 113.3(6) . .
C2 C3 C21A 115.7(8) . .
C2 C3 H3 122.1 . .
C21A C3 H3 122.1 . .
C1 C4 C5 118.5(7) . .
C1 C4 C6 115.4(6) . .
C5 C4 C6 126.1(7) . .
C21A C5 C4 118.6(8) . .
C21A C5 H5 120.7 . .
C4 C5 H5 120.7 . .
C7 C6 C4 123.2(8) . .
C7 C6 H6 118.4 . .
C4 C6 H6 118.4 . .
C6 C7 C8 126.5(8) . .
C6 C7 H7 116.7 . .
C8 C7 H7 116.7 . .
C9 C8 C13 114.3(9) . .
C9 C8 C7 123.2(8) . .
C13 C8 C7 122.5(9) . .
C10 C9 C8 123.3(8) . .
C10 C9 H9 118.4 . .
C8 C9 H9 118.4 . .
C9 C10 C11 119.7(9) . .
C9 C10 H10 120.1 . .
C11 C10 H10 120.1 . .
C12 C11 N14 119.5(9) . .
C12 C11 C10 119.5(10) . .
N14 C11 C10 120.9(10) . .
C11 C12 C13 119.4(9) . .
C11 C12 H12 120.3 . .
C13 C12 H12 120.3 . .
C12 C13 C8 123.8(9) . .
C12 C13 H13 118.1 . .
C8 C13 H13 118.1 . .
C11 N14 C15 120.7(8) . .
C11 N14 C17B 131.9(15) . .
C15 N14 C17B 106.1(15) . .
C11 N14 C17A 110.3(15) . .
C15 N14 C17A 125.1(16) . .
N14 C15 C16 112.0(7) . .
N14 C15 H15A 109.2 . .
C16 C15 H15A 109.2 . .
N14 C15 H15B 109.2 . .
C16 C15 H15B 109.2 . .
H15A C15 H15B 107.9 . .
C15 C16 H16A 109.5 . .
C15 C16 H16B 109.5 . .
H16A C16 H16B 109.5 . .
C15 C16 H16C 109.5 . .
H16A C16 H16C 109.5 . .
H16B C16 H16C 109.5 . .
N14 C17A C18A 119(2) . .
N14 C17A H17A 107.5 . .
C18A C17A H17A 107.5 . .
N14 C17A H17B 107.5 . .
C18A C17A H17B 107.5 . .
H17A C17A H17B 107 . .
C17A C18A H18A 109.5 . .
C17A C18A H18B 109.5 . .
H18A C18A H18B 109.5 . .
C17A C18A H18C 109.5 . .
H18A C18A H18C 109.5 . .
H18B C18A H18C 109.5 . .
N14 C17B C18B 107(2) . .
N14 C17B H17C 110.4 . .
C18B C17B H17C 110.4 . .
N14 C17B H17D 110.4 . .
C18B C17B H17D 110.4 . .
H17C C17B H17D 108.6 . .
C17B C18B H18D 109.5 . .
C17B C18B H18E 109.5 . .
H18D C18B H18E 109.5 . .
C17B C18B H18F 109.5 . .
H18D C18B H18F 109.5 . .
H18E C18B H18F 109.5 . .
C3 C21A C5 122.6(7) . .
C3 C21A C22A 101.2(10) . .
C5 C21A C22A 136.2(11) . .
C23A C22A C21A 118.1(19) . .
C23A C22A H22A 120.9 . .
C21A C22A H22A 120.9 . .
C22A C23A C24A 123(2) . .
C22A C23A H23A 118.6 . .
C24A C23A H23A 118.6 . .
C29A C24A C23A 121.2(17) . .
C29A C24A C25A 113.2(17) . .
C23A C24A C25A 124.9(19) . .
C24A C25A C26A 125.4(19) . .
C24A C25A H25A 117.3 . .
C26A C25A H25A 117.3 . .
C27A C26A C25A 118(2) . .
C27A C26A H26A 121.2 . .
C25A C26A H26A 121.2 . .
N30 C27A C26A 125(3) . .
N30 C27A C28A 123(3) . .
C26A C27A C28A 112(2) . .
C29A C28A C27A 131.7(17) . .
C29A C28A H28A 114.2 . .
C27A C28A H28A 114.2 . .
C28A C29A C24A 119.9(17) . .
C28A C29A H29A 120 . .
C24A C29A H29A 120 . .
C23B C22B H22B 122.7 . .
C22B C23B C24B 128(2) . .
C22B C23B H23B 115.8 . .
C24B C23B H23B 115.8 . .
C29B C24B C25B 117.6(18) . .
C29B C24B C23B 123(2) . .
C25B C24B C23B 119.7(17) . .
C26B C25B C24B 122(2) . .
C26B C25B H25B 119 . .
C24B C25B H25B 119 . .
C25B C26B C27B 120(2) . .
C25B C26B H26B 119.9 . .
C27B C26B H26B 119.9 . .
N30 C27B C26B 114(2) . .
C24B C29B H29B 116.1 . .
C27A N30 C33A 118.3(16) . .
C33A N30 C27B 122.1(16) . .
C27A N30 C31A 124.7(17) . .
C33A N30 C31A 116.6(9) . .
C27B N30 C31A 121.3(16) . .
N30 C31A C32A 110.5(12) . .
N30 C31A H31A 109.5 . .
C32A C31A H31A 109.5 . .
N30 C31A H31B 109.5 . .
C32A C31A H31B 109.5 . .
H31A C31A H31B 108.1 . .
C31A C32A H32A 109.5 . .
C31A C32A H32B 109.5 . .
H32A C32A H32B 109.5 . .
C31A C32A H32C 109.5 . .
H32A C32A H32C 109.5 . .
H32B C32A H32C 109.5 . .
H32D C32B H32E 109.5 . .
H32D C32B H32F 109.5 . .
H32E C32B H32F 109.5 . .
N30 C33A C34A 142(3) . .
N30 C33A H33A 101.5 . .
C34A C33A H33A 101.5 . .
N30 C33A H33B 101.5 . .
C34A C33A H33B 101.5 . .
H33A C33A H33B 104.6 . .
C33A C34A H34A 109.5 . .
C33A C34A H34B 109.5 . .
H34A C34A H34B 109.5 . .
C33A C34A H34C 109.5 . .
H34A C34A H34C 109.5 . .
H34B C34A H34C 109.5 . .
H34D C34B H34E 109.5 . .
H34D C34B H34F 109.5 . .
H34E C34B H34F 109.5 . .
C54 C51 C52 117.4(7) . .
C54 C51 Zn1 128.0(6) . .
C52 C51 Zn1 114.5(6) . .
C53 C52 C51 125.2(8) . .
C53 C52 C2 119.6(7) . .
C51 C52 C2 115.2(7) . .
C71 C53 C52 119.2(8) . .
C71 C53 H53 120.4 . .
C52 C53 H53 120.4 . .
C51 C54 C55 120.3(7) . .
C51 C54 C56 114.7(7) . .
C55 C54 C56 125.0(8) . .
C54 C55 C71 116.5(8) . .
C54 C55 H55 121.8 . .
C71 C55 H55 121.8 . .
C57 C56 C54 127.2(8) . .
C57 C56 H56 116.4 . .
C54 C56 H56 116.4 . .
C56 C57 C58 125.8(8) . .
C56 C57 H57 117.1 . .
C58 C57 H57 117.1 . .
C59 C58 C63 120.8(9) . .
C59 C58 C57 118.8(9) . .
C63 C58 C57 120.4(8) . .
C58 C59 C60 120.8(10) . .
C58 C59 H59 119.6 . .
C60 C59 H59 119.6 . .
C59 C60 C61 125.0(9) . .
C59 C60 H60 117.5 . .
C61 C60 H60 117.5 . .
N64 C61 C62 122.6(9) . .
N64 C61 C60 121.0(8) . .
C62 C61 C60 116.4(8) . .
C61 C62 C63 116.4(9) . .
C61 C62 H62 121.8 . .
C63 C62 H62 121.8 . .
C58 C63 C62 120.5(8) . .
C58 C63 H63 119.7 . .
C62 C63 H63 119.7 . .
C61 N64 C65 121.3(7) . .
C61 N64 C67 121.2(8) . .
C65 N64 C67 116.6(7) . .
N64 C65 C66 112.5(9) . .
N64 C65 H65A 109.1 . .
C66 C65 H65A 109.1 . .
N64 C65 H65B 109.1 . .
C66 C65 H65B 109.1 . .
H65A C65 H65B 107.8 . .
C65 C66 H66A 109.5 . .
C65 C66 H66B 109.5 . .
H66A C66 H66B 109.5 . .
C65 C66 H66C 109.5 . .
H66A C66 H66C 109.5 . .
H66B C66 H66C 109.5 . .
N64 C67 C68 112.9(9) . .
N64 C67 H67A 109 . .
C68 C67 H67A 109 . .
N64 C67 H67B 109 . .
C68 C67 H67B 109 . .
H67A C67 H67B 107.8 . .
C67 C68 H68A 109.5 . .
C67 C68 H68B 109.5 . .
H68A C68 H68B 109.5 . .
C67 C68 H68C 109.5 . .
H68A C68 H68C 109.5 . .
H68B C68 H68C 109.5 . .
C53 C71 C55 121.2(7) . .
C53 C71 C72 118.7(8) . .
C55 C71 C72 120.0(8) . .
C73 C72 C71 127.0(9) . .
C73 C72 H72 116.5 . .
C71 C72 H72 116.5 . .
C72 C73 C74 130.5(10) . .
C72 C73 H73 114.7 . .
C74 C73 H73 114.7 . .
C75 C74 C79 120.4(8) . .
C75 C74 C73 120.5(9) . .
C79 C74 C73 119.0(9) . .
C74 C75 C76 120.3(9) . .
C74 C75 H75 119.9 . .
C76 C75 H75 119.9 . .
C75 C76 C77 122.7(9) . .
C75 C76 H76 118.6 . .
C77 C76 H76 118.6 . .
N80 C77 C76 123.5(9) . .
N80 C77 C78 119.7(8) . .
C76 C77 C78 116.6(8) . .
C79 C78 C77 121.0(9) . .
C79 C78 H78 119.5 . .
C77 C78 H78 119.5 . .
C78 C79 C74 118.5(9) . .
C78 C79 H79 120.8 . .
C74 C79 H79 120.8 . .
C77 N80 C83 123.9(7) . .
C77 N80 C81 120.9(7) . .
C83 N80 C81 114.9(7) . .
N80 C81 C82 113.0(8) . .
N80 C81 H81A 109 . .
C82 C81 H81A 109 . .
N80 C81 H81B 109 . .
C82 C81 H81B 109 . .
H81A C81 H81B 107.8 . .
C81 C82 H82A 109.5 . .
C81 C82 H82B 109.5 . .
H82A C82 H82B 109.5 . .
C81 C82 H82C 109.5 . .
H82A C82 H82C 109.5 . .
H82B C82 H82C 109.5 . .
N80 C83 C84 110.2(6) . .
N80 C83 H83A 109.6 . .
C84 C83 H83A 109.6 . .
N80 C83 H83B 109.6 . .
C84 C83 H83B 109.6 . .
H83A C83 H83B 108.1 . .
C83 C84 H84A 109.5 . .
C83 C84 H84B 109.5 . .
H84A C84 H84B 109.5 . .
C83 C84 H84C 109.5 . .
H84A C84 H84C 109.5 . .
H84B C84 H84C 109.5 . .

loop_
_geom_bond_atom_site_label_1
_geom_bond_atom_site_label_2
_geom_bond_distance
_geom_bond_site_symmetry_2
Zn1 C1 2.042(7) .
Zn1 C51 2.065(8) .
Zn1 Cl2 2.2212(17) .
Zn1 Cl1 2.2296(18) .
C1 C2 1.344(10) .
C1 C4 1.375(10) .
C2 C3 1.301(8) .
C2 C52 1.526(10) .
C3 C21A 1.302(10) .
C3 H3 0.95 .
C4 C5 1.407(9) .
C4 C6 1.470(10) .
C5 C21A 1.385(11) .
C5 H5 0.95 .
C6 C7 1.341(10) .
C6 H6 0.95 .
C7 C8 1.449(12) .
C7 H7 0.95 .
C8 C9 1.423(12) .
C8 C13 1.433(11) .
C9 C10 1.389(12) .
C9 H9 0.95 .
C10 C11 1.443(11) .
C10 H10 0.95 .
C11 C12 1.373(13) .
C11 N14 1.376(12) .
C12 C13 1.414(13) .
C12 H12 0.95 .
C13 H13 0.95 .
N14 C15 1.411(12) .
N14 C17B 1.43(5) .
N14 C17A 1.45(5) .
C15 C16 1.559(14) .
C15 H15A 0.99 .
C15 H15B 0.99 .
C16 H16A 0.98 .
C16 H16B 0.98 .
C16 H16C 0.98 .
C17A C18A 1.57(3) .
C17A H17A 0.99 .
C17A H17B 0.99 .
C18A H18A 0.98 .
C18A H18B 0.98 .
C18A H18C 0.98 .
C17B C18B 1.57(3) .
C17B H17C 0.99 .
C17B H17D 0.99 .
C18B H18D 0.98 .
C18B H18E 0.98 .
C18B H18F 0.98 .
C21A C22A 1.580(19) .
C22A C23A 1.36(3) .
C22A H22A 0.95 .
C23A C24A 1.40(2) .
C23A H23A 0.95 .
C24A C29A 1.38(2) .
C24A C25A 1.42(3) .
C25A C26A 1.46(3) .
C25A H25A 0.95 .
C26A C27A 1.36(4) .
C26A H26A 0.95 .
C27A N30 1.34(3) .
C27A C28A 1.46(3) .
C28A C29A 1.243(18) .
C28A H28A 0.95 .
C29A H29A 0.95 .
C22B C23B 1.25(2) .
C22B H22B 0.95 .
C23B C24B 1.48(2) .
C23B H23B 0.95 .
C24B C29B 1.36(3) .
C24B C25B 1.37(3) .
C25B C26B 1.31(2) .
C25B H25B 0.95 .
C26B C27B 1.52(4) .
C26B H26B 0.95 .
C27B N30 1.45(3) .
C29B H29B 0.95 .
N30 C33A 1.379(15) .
N30 C31A 1.459(11) .
C31A C32A 1.54(3) .
C31A H31A 0.99 .
C31A H31B 0.99 .
C32A H32A 0.98 .
C32A H32B 0.98 .
C32A H32C 0.98 .
C32B H32D 0.98 .
C32B H32E 0.98 .
C32B H32F 0.98 .
C33A C34A 1.48(3) .
C33A H33A 0.99 .
C33A H33B 0.99 .
C34A H34A 0.98 .
C34A H34B 0.98 .
C34A H34C 0.98 .
C34B H34D 0.98 .
C34B H34E 0.98 .
C34B H34F 0.98 .
C51 C54 1.335(10) .
C51 C52 1.361(10) .
C52 C53 1.307(9) .
C53 C71 1.285(11) .
C53 H53 0.95 .
C54 C55 1.400(10) .
C54 C56 1.521(10) .
C55 C71 1.436(10) .
C55 H55 0.95 .
C56 C57 1.196(10) .
C56 H56 0.95 .
C57 C58 1.504(11) .
C57 H57 0.95 .
C58 C59 1.271(11) .
C58 C63 1.425(12) .
C59 C60 1.354(11) .
C59 H59 0.95 .
C60 C61 1.439(12) .
C60 H60 0.95 .
C61 N64 1.367(10) .
C61 C62 1.393(12) .
C62 C63 1.490(12) .
C62 H62 0.95 .
C63 H63 0.95 .
N64 C65 1.405(11) .
N64 C67 1.446(10) .
C65 C66 1.544(14) .
C65 H65A 0.99 .
C65 H65B 0.99 .
C66 H66A 0.98 .
C66 H66B 0.98 .
C66 H66C 0.98 .
C67 C68 1.507(14) .
C67 H67A 0.99 .
C67 H67B 0.99 .
C68 H68A 0.98 .
C68 H68B 0.98 .
C68 H68C 0.98 .
C71 C72 1.494(11) .
C72 C73 1.279(12) .
C72 H72 0.95 .
C73 C74 1.495(12) .
C73 H73 0.95 .
C74 C75 1.356(12) .
C74 C79 1.435(11) .
C75 C76 1.372(10) .
C75 H75 0.95 .
C76 C77 1.405(11) .
C76 H76 0.95 .
C77 N80 1.372(10) .
C77 C78 1.425(12) .
C78 C79 1.397(11) .
C78 H78 0.95 .
C79 H79 0.95 .
N80 C83 1.459(10) .
N80 C81 1.479(11) .
C81 C82 1.522(12) .
C81 H81A 0.99 .
C81 H81B 0.99 .
C82 H82A 0.98 .
C82 H82B 0.98 .
C82 H82C 0.98 .
C83 C84 1.483(11) .
C83 H83A 0.99 .
C83 H83B 0.99 .
C84 H84A 0.98 .
C84 H84B 0.98 .
C84 H84C 0.98 .

loop_
_geom_torsion_atom_site_label_1
_geom_torsion_atom_site_label_2
_geom_torsion_atom_site_label_3
_geom_torsion_atom_site_label_4
_geom_torsion
_geom_torsion_site_symmetry_1
_geom_torsion_site_symmetry_2
_geom_torsion_site_symmetry_3
_geom_torsion_site_symmetry_4
C51 Zn1 C1 C2 -1.8(5) . . . .
Cl2 Zn1 C1 C2 -112.7(4) . . . .
Cl1 Zn1 C1 C2 107.9(5) . . . .
C51 Zn1 C1 C4 -179.7(6) . . . .
Cl2 Zn1 C1 C4 69.5(6) . . . .
Cl1 Zn1 C1 C4 -69.9(6) . . . .
C4 C1 C2 C3 2.4(10) . . . .
Zn1 C1 C2 C3 -175.7(5) . . . .
C4 C1 C2 C52 -179.3(5) . . . .
Zn1 C1 C2 C52 2.6(7) . . . .
C1 C2 C3 C21A -2.6(10) . . . .
C52 C2 C3 C21A 179.1(6) . . . .
C2 C1 C4 C5 0.4(8) . . . .
Zn1 C1 C4 C5 178.3(4) . . . .
C2 C1 C4 C6 -177.8(5) . . . .
Zn1 C1 C4 C6 0.0(8) . . . .
C1 C4 C5 C21A -2.6(9) . . . .
C6 C4 C5 C21A 175.4(6) . . . .
C1 C4 C6 C7 171.7(6) . . . .
C5 C4 C6 C7 -6.4(10) . . . .
C4 C6 C7 C8 -180.0(6) . . . .
C6 C7 C8 C9 -5.1(11) . . . .
C6 C7 C8 C13 173.0(6) . . . .
C13 C8 C9 C10 0.5(10) . . . .
C7 C8 C9 C10 178.7(6) . . . .
C8 C9 C10 C11 -0.1(11) . . . .
C9 C10 C11 C12 0.1(11) . . . .
C9 C10 C11 N14 -179.0(7) . . . .
N14 C11 C12 C13 178.6(7) . . . .
C10 C11 C12 C13 -0.6(12) . . . .
C11 C12 C13 C8 1.1(12) . . . .
C9 C8 C13 C12 -1.0(10) . . . .
C7 C8 C13 C12 -179.2(7) . . . .
C12 C11 N14 C15 166.5(8) . . . .
C10 C11 N14 C15 -14.4(12) . . . .
C12 C11 N14 C17B 1(3) . . . .
C10 C11 N14 C17B -179(2) . . . .
C12 C11 N14 C17A 8(2) . . . .
C10 C11 N14 C17A -173.2(18) . . . .
C11 N14 C15 C16 90.7(11) . . . .
C17B N14 C15 C16 -100.8(18) . . . .
C17A N14 C15 C16 -114(2) . . . .
C11 N14 C17A C18A 77(2) . . . .
C15 N14 C17A C18A -80(2) . . . .
C17B N14 C17A C18A -115(9) . . . .
C11 N14 C17B C18B 81(3) . . . .
C15 N14 C17B C18B -85.5(18) . . . .
C17A N14 C17B C18B 66(8) . . . .
C2 C3 C21A C5 -0.1(10) . . . .
C2 C3 C21A C22A 178.5(7) . . . .
C4 C5 C21A C3 2.5(10) . . . .
C4 C5 C21A C22A -175.5(9) . . . .
C3 C21A C22A C23A 176.3(11) . . . .
C5 C21A C22A C23A -5.4(19) . . . .
C21A C22A C23A C24A 176.5(12) . . . .
C22A C23A C24A C29A 159.4(15) . . . .
C22A C23A C24A C25A -11(3) . . . .
C29A C24A C25A C26A 9(2) . . . .
C23A C24A C25A C26A -179.4(15) . . . .
C24A C25A C26A C27A -4(3) . . . .
C25A C26A C27A N30 -176.4(16) . . . .
C25A C26A C27A C28A -2(2) . . . .
N30 C27A C28A C29A 178.3(16) . . . .
C26A C27A C28A C29A 4(3) . . . .
C27A C28A C29A C24A 2(3) . . . .
C23A C24A C29A C28A -179.3(16) . . . .
C25A C24A C29A C28A -8(2) . . . .
C22B C23B C24B C29B -2(3) . . . .
C22B C23B C24B C25B 172.9(16) . . . .
C29B C24B C25B C26B -7(3) . . . .
C23B C24B C25B C26B 177.3(15) . . . .
C24B C25B C26B C27B 7(2) . . . .
C25B C26B C27B N30 167.5(15) . . . .
C26A C27A N30 C33A -12(3) . . . .
C28A C27A N30 C33A 174.6(17) . . . .
C26A C27A N30 C27B 103(19) . . . .
C28A C27A N30 C27B -70(16) . . . .
C26A C27A N30 C31A 176.7(16) . . . .
C28A C27A N30 C31A 3(3) . . . .
C26B C27B N30 C27A -81(17) . . . .
C26B C27B N30 C33A -11(2) . . . .
C26B C27B N30 C31A 165.9(12) . . . .
C27A N30 C31A C32A -144.0(19) . . . .
C33A N30 C31A C32A 44(2) . . . .
C27B N30 C31A C32A -132.9(19) . . . .
C27A N30 C33A C34A 87(3) . . . .
C27B N30 C33A C34A 77(3) . . . .
C31A N30 C33A C34A -100(2) . . . .
C1 Zn1 C51 C54 176.1(6) . . . .
Cl2 Zn1 C51 C54 -71.8(6) . . . .
Cl1 Zn1 C51 C54 64.8(6) . . . .
C1 Zn1 C51 C52 0.6(5) . . . .
Cl2 Zn1 C51 C52 112.6(5) . . . .
Cl1 Zn1 C51 C52 -110.8(5) . . . .
C54 C51 C52 C53 2.3(10) . . . .
Zn1 C51 C52 C53 178.4(5) . . . .
C54 C51 C52 C2 -175.5(5) . . . .
Zn1 C51 C52 C2 0.6(7) . . . .
C3 C2 C52 C53 -1.4(9) . . . .
C1 C2 C52 C53 180.0(6) . . . .
C3 C2 C52 C51 176.4(6) . . . .
C1 C2 C52 C51 -2.1(8) . . . .
C51 C52 C53 C71 -0.8(11) . . . .
C2 C52 C53 C71 176.8(6) . . . .
C52 C51 C54 C55 -0.1(9) . . . .
Zn1 C51 C54 C55 -175.6(4) . . . .
C52 C51 C54 C56 -178.0(5) . . . .
Zn1 C51 C54 C56 6.6(9) . . . .
C51 C54 C55 C71 -3.1(9) . . . .
C56 C54 C55 C71 174.5(5) . . . .
C51 C54 C56 C57 -171.4(7) . . . .
C55 C54 C56 C57 10.8(11) . . . .
C54 C56 C57 C58 179.6(6) . . . .
C56 C57 C58 C59 -173.0(8) . . . .
C56 C57 C58 C63 5.9(11) . . . .
C63 C58 C59 C60 1.1(13) . . . .
C57 C58 C59 C60 -179.9(6) . . . .
C58 C59 C60 C61 -2.4(13) . . . .
C59 C60 C61 N64 -178.7(7) . . . .
C59 C60 C61 C62 3.4(12) . . . .
N64 C61 C62 C63 179.1(7) . . . .
C60 C61 C62 C63 -3.0(10) . . . .
C59 C58 C63 C62 -1.1(12) . . . .
C57 C58 C63 C62 180.0(6) . . . .
C61 C62 C63 C58 2.1(11) . . . .
C62 C61 N64 C65 -3.1(13) . . . .
C60 C61 N64 C65 179.2(8) . . . .
C62 C61 N64 C67 -171.1(8) . . . .
C60 C61 N64 C67 11.2(12) . . . .
C61 N64 C65 C66 -78.6(10) . . . .
C67 N64 C65 C66 90.0(10) . . . .
C61 N64 C67 C68 -88.5(12) . . . .
C65 N64 C67 C68 102.9(11) . . . .
C52 C53 C71 C55 -2.8(10) . . . .
C52 C53 C71 C72 177.8(6) . . . .
C54 C55 C71 C53 4.7(9) . . . .
C54 C55 C71 C72 -175.9(6) . . . .
C53 C71 C72 C73 -165.7(9) . . . .
C55 C71 C72 C73 14.8(11) . . . .
C71 C72 C73 C74 -175.9(7) . . . .
C72 C73 C74 C75 177.4(10) . . . .
C72 C73 C74 C79 -5.8(15) . . . .
C79 C74 C75 C76 5.1(14) . . . .
C73 C74 C75 C76 -178.1(8) . . . .
C74 C75 C76 C77 1.4(14) . . . .
C75 C76 C77 N80 176.8(8) . . . .
C75 C76 C77 C78 -6.5(13) . . . .
N80 C77 C78 C79 -177.8(7) . . . .
C76 C77 C78 C79 5.4(12) . . . .
C77 C78 C79 C74 0.5(12) . . . .
C75 C74 C79 C78 -5.9(13) . . . .
C73 C74 C79 C78 177.2(7) . . . .
C76 C77 N80 C83 -173.0(8) . . . .
C78 C77 N80 C83 10.5(12) . . . .
C76 C77 N80 C81 0.2(13) . . . .
C78 C77 N80 C81 -176.3(7) . . . .
C77 N80 C81 C82 -83.8(10) . . . .
C83 N80 C81 C82 90.0(9) . . . .
C77 N80 C83 C84 -91.6(9) . . . .
C81 N80 C83 C84 94.9(9) . . . .

loop_
_platon_squeeze_void_nr
_platon_squeeze_void_average_x
_platon_squeeze_void_average_y
_platon_squeeze_void_average_z
_platon_squeeze_void_volume
_platon_squeeze_void_count_electrons
_platon_squeeze_void_content
1 0.146 0.473 0.030 30 2 ' '
2 0.353 1.027 -0.030 30 2 ' '
3 0.646 0.973 0.030 30 2 ' '
4 0.853 0.527 -0.030 30 2 ' '
5 0.000 0.056 0.250 89 16 ' '
6 0.500 0.556 0.250 89 16 ' '
7 0.353 0.973 0.470 30 2 ' '
8 0.853 0.473 0.470 30 2 ' '
9 0.146 0.527 0.529 30 2 ' '
10 0.646 1.027 0.529 30 2 ' '
11 0.000 0.944 0.750 89 16 ' '
12 0.500 0.444 0.750 89 16 ' '
